data_7048728
loop_
_publ_author_name
'Wang, Yutong'
'Wang, Xia'
'Zhang, Kailiang'
'Wang, Xiaokang'
'Xin, Xuelian'
'Fan, Weidong'
'Dai, Fangna'
'Han, Yinfeng'
'Sun, Daofeng'

_publ_section_title
;
 Solvent-induced terbium metal-organic frameworks for highly selective
 detection of manganese(ii) ions.
;
_journal_issue 8
_journal_name_full 'Dalton transactions (Cambridge, England : 2003)'
_journal_page_first 2569
_journal_page_last 2573
_journal_paper_doi 10.1039/c9dt00006b
_journal_volume 48
_journal_year 2019
_chemical_formula_moiety 'C33 H27 N O17 S6 Tb2, H2 O'
_chemical_formula_sum 'C33 H29 N O18 S6 Tb2'
_chemical_formula_weight 1237.77
_space_group_crystal_system triclinic
_space_group_IT_number 2
_space_group_name_Hall '-P 1'
_space_group_name_H-M_alt 'P -1'
_symmetry_space_group_name_Hall '-P 1'
_symmetry_space_group_name_H-M 'P -1'
_atom_sites_solution_hydrogens mixed
_atom_sites_solution_primary iterative
_audit_creation_date 2019-01-21
_audit_creation_method
;
Olex2 1.2
(compiled 2018.05.29 svn.r3508 for OlexSys, GUI svn.r5506)
;
_audit_update_record
;
2019-01-21 deposited with the CCDC.
2019-01-24 downloaded from the CCDC.
;
_cell_angle_alpha 69.310(4)
_cell_angle_beta 83.274(4)
_cell_angle_gamma 83.634(4)
_cell_formula_units_Z 2
_cell_length_a 9.9253(5)
_cell_length_b 13.7830(6)
_cell_length_c 16.2197(8)
_cell_measurement_reflns_used 10259
_cell_measurement_temperature 150.03(10)
_cell_measurement_theta_max 70.4400
_cell_measurement_theta_min 4.4830
_cell_volume 2055.70(18)
_computing_cell_refinement 'CrysAlisPro 1.171.39.46 (Rigaku OD, 2018)'
_computing_data_collection 'CrysAlisPro 1.171.39.46 (Rigaku OD, 2018)'
_computing_data_reduction 'CrysAlisPro 1.171.39.46 (Rigaku OD, 2018)'
_computing_molecular_graphics 'Olex2 (Dolomanov et al., 2009)'
_computing_publication_material 'Olex2 (Dolomanov et al., 2009)'
_computing_structure_refinement 'ShelXL (Sheldrick, 2015)'
_computing_structure_solution
;
Superflip (Palatinus & Chapuis, 2007;Palatinus & van der Lee, 2008;
Palatinus et al., 2012)
;
_diffrn_ambient_environment N~2~
_diffrn_ambient_temperature 150.03(10)
_diffrn_detector 'CCD plate'
_diffrn_detector_area_resol_mean 16.0450
_diffrn_detector_type Eos
_diffrn_measured_fraction_theta_full 0.850
_diffrn_measured_fraction_theta_max 0.877
_diffrn_measurement_details
;
List of Runs (angles in degrees, time in seconds):

  # Type    Start    End  Width  t~exp~   \w     \q     \k     \f   Frames
#--------------------------------------------------------------------------
  1  \w    -69.00  22.00   1.00    1.13    --    0.00 -57.00 -90.00   91
  2  \w    -42.00  24.00   1.00    1.13    --    0.00  96.00 114.00   66
  3  \w    -22.00  69.00   1.00    1.13    --    0.00  57.00  60.00   91
  4  \w     22.00 125.00   1.00    4.50    --   54.00  77.00 -30.00  103
  5  \w     22.00 125.00   1.00    4.50    --   54.00  77.00   0.00  103
  6  \w     32.00 123.00   1.00    4.50    --   54.00  57.00  60.00   91
  7  \w    -15.00  76.00   1.00    4.50    --   54.00 -57.00 150.00   91
  8  \w     22.00 125.00   1.00    4.50    --   54.00  77.00 -90.00  103
  9  \w     23.00 112.00   1.00    4.50    --   54.00-125.00 120.00   89
 10  \w     32.00 123.00   1.00    4.50    --   54.00  57.00-180.00   91
 11  \w      1.00  98.00   1.00    4.50    --   54.00 -99.00 150.00   97
 12  \w    100.00 178.00   1.00    4.50    --  108.00 111.00 -30.00   78
 13  \w     35.00 135.00   1.00    4.50    --  108.00 -38.00-150.00  100
 14  \w     85.00 178.00   1.00    4.50    --  108.00  50.00  30.00   93
 15  \w     84.00 175.00   1.00    4.50    --  108.00  63.00-150.00   91
 16  \w    100.00 178.00   1.00    4.50    --  108.00 111.00  60.00   78
 17  \w     57.00 151.00   1.00    4.50    --  108.00 178.00  90.00   94
 18  \w     35.00 112.00   1.00    4.50    --  108.00-111.00-180.00   77
 19  \w     37.00 140.00   1.00    4.50    --  108.00 -77.00  60.00  103
 20  \w     35.00 112.00   1.00    4.50    --  108.00-111.00 -90.00   77
 21  \w     37.00 131.00   1.00    4.50    --  108.00 -50.00 -30.00   94
 22  \w     34.00 178.00   1.00    4.50    --  108.00   0.00-180.00  144
 23  \w     35.00 112.00   1.00    4.50    --  108.00-111.00 -60.00   77
 24  \w     35.00 135.00   1.00    4.50    --  108.00 -38.00  60.00  100
 25  \w     35.00 112.00   1.00    4.50    --  108.00-111.00  60.00   77
 26  \w    -27.00  73.00   1.00    1.13    --    0.00  38.00 -30.00  100
 27  \w    -32.00  71.00   1.00    1.13    --    0.00  77.00 -30.00  103
 28  \w    -74.00  49.00   1.00    1.13    --    0.00 -19.00  30.00  123
 29  \w     22.00 125.00   1.00    4.50    --   54.00  77.00-150.00  103
 30  \w    -15.00  76.00   1.00    4.50    --   54.00 -57.00 -90.00   91
;
_diffrn_measurement_device 'four-circle diffractometer'
_diffrn_measurement_device_type 'SuperNova, Dual, Cu at home/near, Eos'
_diffrn_measurement_method '\w scans'
_diffrn_orient_matrix_type 'CrysAlisPro convention (1999,Acta A55,543-557)'
_diffrn_orient_matrix_UB_11 0.0530937000
_diffrn_orient_matrix_UB_12 -0.1132267000
_diffrn_orient_matrix_UB_13 0.0478758000
_diffrn_orient_matrix_UB_21 -0.0960967000
_diffrn_orient_matrix_UB_22 -0.0024237000
_diffrn_orient_matrix_UB_23 0.0823832000
_diffrn_orient_matrix_UB_31 -0.1118513000
_diffrn_orient_matrix_UB_32 -0.0391064000
_diffrn_orient_matrix_UB_33 -0.0360840000
_diffrn_radiation_monochromator mirror
_diffrn_radiation_probe x-ray
_diffrn_radiation_type CuK\a
_diffrn_radiation_wavelength 1.54184
_diffrn_reflns_av_R_equivalents 0.0677
_diffrn_reflns_av_unetI/netI 0.0695
_diffrn_reflns_Laue_measured_fraction_full 0.850
_diffrn_reflns_Laue_measured_fraction_max 0.877
_diffrn_reflns_limit_h_max 9
_diffrn_reflns_limit_h_min -12
_diffrn_reflns_limit_k_max 16
_diffrn_reflns_limit_k_min -16
_diffrn_reflns_limit_l_max 17
_diffrn_reflns_limit_l_min -19
_diffrn_reflns_number 19458
_diffrn_reflns_point_group_measured_fraction_full 0.850
_diffrn_reflns_point_group_measured_fraction_max 0.877
_diffrn_reflns_theta_full 25.500
_diffrn_reflns_theta_max 70.764
_diffrn_reflns_theta_min 3.665
_diffrn_source 'micro-focus sealed X-ray tube'
_diffrn_source_type 'SuperNova (Cu) X-ray Source'
_exptl_absorpt_coefficient_mu 20.222
_exptl_absorpt_correction_T_max 1.00000
_exptl_absorpt_correction_T_min 0.41793
_exptl_absorpt_correction_type multi-scan
_exptl_absorpt_process_details
;
CrysAlisPro 1.171.39.46 (Rigaku Oxford Diffraction, 2018)
Empirical absorption correction using spherical harmonics,
 implemented in SCALE3 ABSPACK scaling algorithm.
;
_exptl_crystal_colour yellow
_exptl_crystal_density_diffrn 2.000
_exptl_crystal_description block
_exptl_crystal_F_000 1208
_refine_diff_density_max 2.387
_refine_diff_density_min -1.322
_refine_diff_density_rms 0.186
_refine_ls_extinction_method none
_refine_ls_goodness_of_fit_ref 1.027
_refine_ls_hydrogen_treatment constr
_refine_ls_matrix_type full
_refine_ls_number_parameters 545
_refine_ls_number_reflns 6928
_refine_ls_number_restraints 0
_refine_ls_restrained_S_all 1.027
_refine_ls_R_factor_all 0.0724
_refine_ls_R_factor_gt 0.0622
_refine_ls_shift/su_max 0.001
_refine_ls_shift/su_mean 0.000
_refine_ls_structure_factor_coef Fsqd
_refine_ls_weighting_details 'w=1/[\s^2^(Fo^2^)+(0.0743P)^2^+16.1214P] where P=(Fo^2^+2Fc^2^)/3'
_refine_ls_weighting_scheme calc
_refine_ls_wR_factor_gt 0.1462
_refine_ls_wR_factor_ref 0.1546
_reflns_Friedel_coverage 0.000
_reflns_number_gt 5921
_reflns_number_total 6928
_reflns_threshold_expression 'I > 2\s(I)'
_cod_data_source_file c9dt00006b2.cif
_cod_data_source_block UPC-36
_cod_depositor_comments 'Adding full bibliography for 7048728--7048729.cif.'
_cod_database_code 7048728
_shelx_shelxl_version_number 2014/7
_chemical_oxdiff_formula 'C H O N S Tb'
_shelx_space_group_comment
;
The symmetry employed for this shelxl refinement is uniquely defined
by the following loop, which should always be used as a source of
symmetry information in preference to the above space-group names.
They are only intended as comments.
;
_reflns_odcompleteness_completeness 99.97
_reflns_odcompleteness_iscentric 1
_reflns_odcompleteness_theta 66.97
_olex2_refinement_description
;
1. Fixed Uiso
 At 1.2 times of:
  All C(H) groups
 At 1.5 times of:
  All C(H,H,H) groups, All O(H,H) groups
2.a Free rotating group:
 O17(H17A,H17B)
2.b Rotating group:
 O6(H6A,H6B), O6AA(H6AA,H6AB), O10(H10A,H10B), O9(H9A,H9B)
2.c Aromatic/amide H refined with riding coordinates:
 C3(H3), C10(H10), C12(H12), C22(H22), C25(H25), C26(H26), C33(H33), C41(H41),
 C42(H42), C43(H43), C45(H45), C46(H46), C9(H9)
2.d Idealised Me refined as rotating group:
 C14(H14A,H14B,H14C), C21(H21A,H21B,H21C)
;
_olex2_submission_special_instructions 'No special instructions were received'
_oxdiff_exptl_absorpt_empirical_details
;
Empirical correction (ABSPACK) includes:
- Absorption correction using spherical harmonics
- Frame scaling
;
_oxdiff_exptl_absorpt_empirical_full_max 1.951
_oxdiff_exptl_absorpt_empirical_full_min 0.591

loop_
_space_group_symop_operation_xyz
'x, y, z'
'-x, -y, -z'

loop_
_atom_site_label
_atom_site_type_symbol
_atom_site_fract_x
_atom_site_fract_y
_atom_site_fract_z
_atom_site_U_iso_or_equiv
_atom_site_adp_type
_atom_site_occupancy
_atom_site_site_symmetry_order
_atom_site_calc_flag
_atom_site_refinement_flags_posn
Tb1 Tb 0.32068(5) 0.98802(3) 0.31097(3) 0.01739(15) Uani 1 1 d .
Tb2 Tb 0.81695(5) 1.03007(3) 0.31629(3) 0.01711(15) Uani 1 1 d .
S1 S 0.1685(2) 0.64458(14) 0.30651(14) 0.0223(4) Uani 1 1 d .
S2 S 0.7503(2) 0.32582(13) 0.49761(13) 0.0206(4) Uani 1 1 d .
S3 S 0.6086(2) 1.37431(15) 0.09874(15) 0.0285(5) Uani 1 1 d .
S4 S 0.5738(2) 0.64184(14) 0.38960(14) 0.0220(4) Uani 1 1 d .
S5 S -0.0235(2) 0.37775(14) 0.30576(14) 0.0233(4) Uani 1 1 d .
S6 S 0.9877(3) 1.34016(16) 0.09486(15) 0.0298(5) Uani 1 1 d .
O11 O 0.2046(6) 0.8540(4) 0.3041(4) 0.0235(13) Uani 1 1 d .
O2 O 0.6688(7) 1.1691(4) 0.2358(4) 0.0276(14) Uani 1 1 d .
O13 O -0.0700(6) 0.1627(4) 0.3311(4) 0.0266(14) Uani 1 1 d .
O6 O 0.9199(6) 0.9387(4) 0.4586(4) 0.0234(13) Uani 1 1 d .
H6A H 0.9024 0.9739 0.5010 0.035 Uiso 1 1 d GR
H6B H 1.0179 0.9339 0.4537 0.035 Uiso 1 1 d GR
O6AA O 0.7305(6) 0.9654(4) 0.2107(4) 0.0255(13) Uani 1 1 d .
H6AA H 0.6423 0.9718 0.2147 0.038 Uiso 1 1 d GR
H6AB H 0.7498 0.8988 0.2250 0.038 Uiso 1 1 d GR
O7 O 0.6748(6) 0.9022(4) 0.4002(4) 0.0217(12) Uani 1 1 d .
O10 O 0.2129(7) 1.0667(5) 0.1723(4) 0.0290(14) Uani 1 1 d .
H10A H 0.1224 1.0849 0.1809 0.043 Uiso 1 1 d GR
H10B H 0.2111 1.0205 0.1438 0.043 Uiso 1 1 d GR
O15 O 0.6837(6) 0.0924(4) 0.4254(4) 0.0202(12) Uani 1 1 d .
O16 O 0.7840(6) 0.0962(4) 0.5396(4) 0.0184(12) Uani 1 1 d .
O1 O 0.4764(7) 1.1028(5) 0.2360(4) 0.0350(16) Uani 1 1 d .
O5 O 0.9881(6) 0.9142(4) 0.2954(4) 0.0259(13) Uani 1 1 d .
O8 O 0.4827(6) 0.8572(4) 0.3716(4) 0.0232(13) Uani 1 1 d .
O3 O 0.9347(7) 1.1194(5) 0.1737(4) 0.0291(14) Uani 1 1 d .
O14 O 0.1451(6) 0.1008(4) 0.3316(4) 0.0273(14) Uani 1 1 d .
O4 O 0.8393(10) 1.1072(6) 0.0625(5) 0.050(2) Uani 1 1 d .
C2 C 0.8979(10) 1.1571(7) 0.0961(6) 0.031(2) Uani 1 1 d .
C3 C 0.2265(9) 0.4103(6) 0.3041(6) 0.0264(19) Uani 1 1 d .
H3 H 0.3046 0.4431 0.3016 0.032 Uiso 1 1 calc R
C5 C 0.6783(9) 0.4404(6) 0.4272(6) 0.0212(17) Uani 1 1 d .
C6 C 0.0977(9) 0.4609(6) 0.2969(5) 0.0202(17) Uani 1 1 d .
C7 C 0.5059(10) 1.2734(6) 0.1444(6) 0.0240(19) Uani 1 1 d .
C8 C 0.0583(9) 0.5693(6) 0.2867(5) 0.0218(18) Uani 1 1 d .
C10 C -0.0703(9) 0.7269(6) 0.2653(6) 0.0227(18) Uani 1 1 d .
H10 H -0.1465 0.7738 0.2531 0.027 Uiso 1 1 calc R
C12 C 0.3811(11) 1.2984(8) 0.1097(6) 0.035(2) Uani 1 1 d .
H12 H 0.3109 1.2540 0.1274 0.042 Uiso 1 1 calc R
C16 C 0.0833(9) 0.8467(6) 0.2963(5) 0.0190(17) Uani 1 1 d .
C17 C 0.0544(8) 0.1728(5) 0.3260(5) 0.0161(16) Uani 1 1 d .
C18 C 0.6912(9) 0.5398(6) 0.4355(6) 0.0223(18) Uani 1 1 d .
C19 C 0.4870(10) 1.4488(6) 0.0309(6) 0.0267(19) Uani 1 1 d .
N21 N 0.5046(13) 0.8182(9) 0.1154(8) 0.067(3) Uani 1 1 d .
C22 C -0.0653(9) 0.6246(6) 0.2647(6) 0.0246(19) Uani 1 1 d .
H22 H -0.1376 0.5971 0.2510 0.029 Uiso 1 1 calc R
C23 C 0.5539(9) 1.1744(6) 0.2110(5) 0.0199(17) Uani 1 1 d .
C24 C 0.6924(9) 0.2542(6) 0.4419(6) 0.0213(18) Uani 1 1 d .
C25 C 0.2270(9) 0.3051(6) 0.3153(6) 0.0220(18) Uani 1 1 d .
H25 H 0.3049 0.2597 0.3213 0.026 Uiso 1 1 calc R
C26 C 0.3713(10) 1.3968(7) 0.0453(6) 0.030(2) Uani 1 1 d .
H26 H 0.2941 1.4246 0.0150 0.037 Uiso 1 1 calc R
C27 C 0.0490(9) 0.7495(6) 0.2856(5) 0.0186(16) Uani 1 1 d .
C28 C 0.6019(8) 0.8363(5) 0.3955(5) 0.0159(16) Uani 1 1 d .
C32 C 0.0967(8) 0.2767(6) 0.3165(5) 0.0188(16) Uani 1 1 d .
C33 C 0.7869(10) 0.5708(6) 0.4751(6) 0.0246(19) Uani 1 1 d .
H33 H 0.8567 0.5265 0.5052 0.030 Uiso 1 1 calc R
C35 C 0.9813(10) 1.4507(7) -0.0006(6) 0.030(2) Uani 1 1 d .
C36 C 0.7220(8) 0.1408(6) 0.4703(5) 0.0147(15) Uani 1 1 d .
C38 C 0.6560(8) 0.7256(6) 0.4213(5) 0.0182(16) Uani 1 1 d .
C39 C 0.9302(11) 1.2640(7) 0.0441(6) 0.031(2) Uani 1 1 d .
C41 C 0.9023(12) 1.3216(7) -0.0414(6) 0.037(2) Uani 1 1 d .
H41 H 0.8670 1.2947 -0.0788 0.045 Uiso 1 1 calc R
C42 C 0.6164(10) 0.4226(6) 0.3628(6) 0.030(2) Uani 1 1 d .
H42 H 0.5735 0.4752 0.3181 0.036 Uiso 1 1 calc R
C43 C 0.6242(10) 0.3172(6) 0.3709(6) 0.0247(19) Uani 1 1 d .
H43 H 0.5874 0.2928 0.3324 0.030 Uiso 1 1 calc R
C45 C 0.7665(9) 0.6770(6) 0.4646(5) 0.0221(18) Uani 1 1 d .
H45 H 0.8236 0.7107 0.4855 0.027 Uiso 1 1 calc R
C46 C 0.9336(13) 1.4268(8) -0.0662(7) 0.043(3) Uani 1 1 d .
H46 H 0.9224 1.4752 -0.1223 0.052 Uiso 1 1 calc R
O12 O 0.4524(7) 0.9316(5) 0.1900(4) 0.0345(16) Uani 1 1 d .
C9 C 0.4389(13) 0.8510(9) 0.1762(8) 0.051(3) Uani 1 1 d .
H9 H 0.3742 0.8085 0.2136 0.061 Uiso 1 1 calc R
C14 C 0.613(2) 0.8758(17) 0.0534(11) 0.112(8) Uani 1 1 d .
H14A H 0.6244 0.9374 0.0659 0.168 Uiso 1 1 calc GR
H14B H 0.5885 0.8950 -0.0061 0.168 Uiso 1 1 calc GR
H14C H 0.6966 0.8326 0.0600 0.168 Uiso 1 1 calc GR
C21 C 0.478(3) 0.7215(17) 0.1033(16) 0.146(11) Uani 1 1 d .
H21A H 0.4262 0.6795 0.1547 0.219 Uiso 1 1 calc GR
H21B H 0.5629 0.6840 0.0948 0.219 Uiso 1 1 calc GR
H21C H 0.4277 0.7379 0.0524 0.219 Uiso 1 1 calc GR
O9 O 0.4051(6) 1.0654(4) 0.4108(4) 0.0213(12) Uani 1 1 d .
H9A H 0.3473 1.0583 0.4592 0.032 Uiso 1 1 d GR
H9B H 0.4066 1.1349 0.3858 0.032 Uiso 1 1 d GR
O17 O 0.1313(12) 0.9462(9) 0.0874(8) 0.074(3) Uiso 1 1 d .
H17A H 0.0464 0.9445 0.0854 0.110 Uiso 1 1 d G
H17B H 0.1678 0.8984 0.0683 0.110 Uiso 1 1 d G

loop_
_atom_site_aniso_label
_atom_site_aniso_U_11
_atom_site_aniso_U_22
_atom_site_aniso_U_33
_atom_site_aniso_U_23
_atom_site_aniso_U_13
_atom_site_aniso_U_12
Tb1 0.0213(3) 0.0070(2) 0.0214(3) -0.00072(17) -0.00441(19) -0.00220(17)
Tb2 0.0230(3) 0.0073(2) 0.0202(3) -0.00246(17) -0.0059(2) -0.00098(18)
S1 0.0266(11) 0.0087(8) 0.0325(11) -0.0060(7) -0.0095(9) -0.0018(7)
S2 0.0327(12) 0.0071(8) 0.0206(9) -0.0023(7) -0.0043(8) -0.0019(7)
S3 0.0300(12) 0.0137(9) 0.0353(12) 0.0030(8) -0.0112(10) -0.0045(8)
S4 0.0260(11) 0.0077(8) 0.0327(11) -0.0054(7) -0.0082(9) -0.0014(7)
S5 0.0254(11) 0.0084(8) 0.0353(11) -0.0059(7) -0.0043(9) -0.0021(7)
S6 0.0376(13) 0.0215(10) 0.0254(11) -0.0004(8) -0.0056(10) -0.0043(9)
O11 0.036(4) 0.009(2) 0.025(3) -0.003(2) -0.009(3) -0.005(2)
O2 0.034(4) 0.017(3) 0.032(3) -0.003(2) -0.015(3) -0.002(3)
O13 0.030(4) 0.008(2) 0.042(4) -0.006(2) -0.004(3) -0.007(2)
O6 0.026(3) 0.017(3) 0.028(3) -0.007(2) -0.014(3) 0.003(2)
O6AA 0.027(3) 0.020(3) 0.031(3) -0.010(2) -0.003(3) -0.005(2)
O7 0.026(3) 0.009(2) 0.029(3) -0.005(2) -0.005(3) 0.001(2)
O10 0.032(4) 0.027(3) 0.025(3) -0.002(2) -0.007(3) -0.008(3)
O15 0.023(3) 0.012(2) 0.025(3) -0.003(2) -0.007(2) -0.004(2)
O16 0.017(3) 0.011(2) 0.027(3) -0.004(2) -0.004(2) -0.002(2)
O1 0.045(4) 0.019(3) 0.032(4) 0.004(3) 0.000(3) -0.015(3)
O5 0.028(3) 0.014(3) 0.035(3) -0.008(2) 0.001(3) -0.001(2)
O8 0.025(3) 0.014(3) 0.031(3) -0.006(2) -0.006(3) -0.002(2)
O3 0.033(4) 0.024(3) 0.025(3) 0.000(2) -0.002(3) -0.009(3)
O14 0.028(3) 0.012(3) 0.041(4) -0.006(2) -0.012(3) 0.002(2)
O4 0.090(7) 0.034(4) 0.029(4) -0.009(3) -0.004(4) -0.024(4)
C2 0.033(5) 0.026(5) 0.031(5) -0.006(4) 0.001(4) -0.005(4)
C3 0.023(5) 0.019(4) 0.039(5) -0.011(4) -0.009(4) -0.001(3)
C5 0.028(5) 0.005(3) 0.029(4) -0.004(3) -0.002(4) -0.001(3)
C6 0.029(5) 0.010(4) 0.020(4) -0.001(3) -0.003(3) -0.009(3)
C7 0.033(5) 0.009(3) 0.023(4) 0.003(3) 0.003(4) -0.005(3)
C8 0.033(5) 0.011(4) 0.018(4) -0.001(3) 0.000(4) -0.007(3)
C10 0.020(4) 0.017(4) 0.027(4) -0.005(3) 0.003(4) -0.002(3)
C12 0.037(6) 0.032(5) 0.031(5) -0.004(4) -0.015(4) 0.007(4)
C16 0.025(5) 0.006(3) 0.025(4) -0.003(3) -0.004(3) -0.006(3)
C17 0.022(4) 0.008(3) 0.017(4) -0.003(3) -0.001(3) -0.004(3)
C18 0.024(5) 0.013(4) 0.026(4) -0.004(3) -0.007(4) 0.007(3)
C19 0.032(5) 0.014(4) 0.027(5) 0.001(3) -0.007(4) 0.005(4)
N21 0.083(9) 0.066(7) 0.064(7) -0.044(6) 0.025(6) -0.021(7)
C22 0.031(5) 0.013(4) 0.035(5) -0.010(3) -0.007(4) -0.012(3)
C23 0.028(5) 0.014(4) 0.013(4) 0.002(3) -0.004(3) -0.004(3)
C24 0.029(5) 0.010(4) 0.025(4) -0.004(3) -0.005(4) -0.004(3)
C25 0.023(5) 0.011(4) 0.032(5) -0.006(3) -0.007(4) -0.004(3)
C26 0.026(5) 0.026(4) 0.032(5) 0.001(4) -0.002(4) -0.008(4)
C27 0.022(4) 0.009(3) 0.022(4) -0.001(3) -0.001(3) -0.007(3)
C28 0.021(4) 0.009(3) 0.017(4) -0.002(3) -0.009(3) 0.003(3)
C32 0.019(4) 0.010(3) 0.024(4) 0.000(3) -0.007(3) 0.001(3)
C33 0.030(5) 0.011(4) 0.029(5) -0.001(3) -0.010(4) -0.001(3)
C35 0.032(5) 0.024(4) 0.026(5) -0.002(3) 0.006(4) -0.002(4)
C36 0.014(4) 0.013(3) 0.016(4) -0.003(3) 0.001(3) -0.003(3)
C38 0.016(4) 0.013(4) 0.027(4) -0.006(3) 0.000(3) -0.009(3)
C39 0.048(6) 0.018(4) 0.027(5) -0.006(4) -0.003(4) -0.007(4)
C41 0.062(7) 0.022(4) 0.027(5) -0.005(4) -0.010(5) -0.001(5)
C42 0.042(6) 0.009(4) 0.039(5) -0.007(3) -0.013(4) 0.004(4)
C43 0.035(5) 0.007(3) 0.031(5) -0.005(3) -0.011(4) 0.005(3)
C45 0.032(5) 0.008(3) 0.025(4) -0.002(3) -0.008(4) 0.001(3)
C46 0.074(9) 0.029(5) 0.024(5) -0.005(4) 0.001(5) -0.009(5)
O12 0.041(4) 0.029(3) 0.034(4) -0.009(3) -0.002(3) -0.010(3)
C9 0.058(8) 0.050(7) 0.051(7) -0.030(6) 0.023(6) -0.024(6)
C14 0.137(18) 0.142(18) 0.064(11) -0.050(11) 0.059(12) -0.061(15)
C21 0.21(3) 0.125(18) 0.15(2) -0.109(17) 0.084(19) -0.081(18)
O9 0.021(3) 0.014(3) 0.028(3) -0.006(2) 0.001(2) -0.003(2)

loop_
_atom_type_symbol
_atom_type_description
_atom_type_scat_dispersion_real
_atom_type_scat_dispersion_imag
_atom_type_scat_source
C C 0.0181 0.0091 'International Tables Vol C Tables 4.2.6.8 and 6.1.1.4'
H H 0.0000 0.0000 'International Tables Vol C Tables 4.2.6.8 and 6.1.1.4'
N N 0.0311 0.0180 'International Tables Vol C Tables 4.2.6.8 and 6.1.1.4'
O O 0.0492 0.0322 'International Tables Vol C Tables 4.2.6.8 and 6.1.1.4'
S S 0.3331 0.5567 'International Tables Vol C Tables 4.2.6.8 and 6.1.1.4'
Tb Tb -9.1472 9.1891 'International Tables Vol C Tables 4.2.6.8 and 6.1.1.4'

loop_
_geom_angle_atom_site_label_1
_geom_angle_atom_site_label_2
_geom_angle_atom_site_label_3
_geom_angle
_geom_angle_site_symmetry_1
_geom_angle_site_symmetry_3
O11 Tb1 O10 76.7(2) . .
O11 Tb1 O16 73.87(19) . 2_666
O11 Tb1 O12 74.8(2) . .
O11 Tb1 O9 145.24(19) . .
O10 Tb1 O16 129.0(2) . 2_666
O10 Tb1 O12 69.3(2) . .
O10 Tb1 O9 131.89(19) . .
O16 Tb1 O12 137.12(19) 2_666 .
O16 Tb1 O9 72.06(18) 2_666 .
O1 Tb1 O11 143.3(2) . .
O1 Tb1 O10 81.5(2) . .
O1 Tb1 O16 141.5(2) . 2_666
O1 Tb1 O8 93.5(2) . .
O1 Tb1 O14 99.5(2) . 1_565
O1 Tb1 O12 69.9(2) . .
O1 Tb1 O9 69.6(2) . .
O8 Tb1 O11 84.1(2) . .
O8 Tb1 O10 138.7(2) . .
O8 Tb1 O16 77.7(2) . 2_666
O8 Tb1 O12 70.6(2) . .
O8 Tb1 O9 82.17(19) . .
O14 Tb1 O11 101.4(2) 1_565 .
O14 Tb1 O10 72.1(2) 1_565 .
O14 Tb1 O16 74.2(2) 1_565 2_666
O14 Tb1 O8 148.4(2) 1_565 .
O14 Tb1 O12 141.0(2) 1_565 .
O14 Tb1 O9 75.8(2) 1_565 .
O9 Tb1 O12 128.9(2) . .
O2 Tb2 O6 146.8(2) . .
O2 Tb2 O6AA 75.8(2) . .
O2 Tb2 O15 74.3(2) . 1_565
O2 Tb2 O3 71.8(2) . .
O13 Tb2 O2 83.9(2) 1_665 .
O13 Tb2 O6 78.5(2) 1_665 .
O13 Tb2 O6AA 144.9(2) 1_665 .
O13 Tb2 O15 72.0(2) 1_665 1_565
O13 Tb2 O3 72.2(2) 1_665 .
O6AA Tb2 O6 131.98(19) . .
O7 Tb2 O2 104.6(2) . .
O7 Tb2 O13 139.4(2) . 1_665
O7 Tb2 O6 73.3(2) . .
O7 Tb2 O6AA 74.3(2) . .
O7 Tb2 O15 72.46(19) . 1_565
O7 Tb2 O3 148.3(2) . .
O15 Tb2 O6 73.6(2) 1_565 .
O15 Tb2 O6AA 127.1(2) 1_565 .
O15 Tb2 O3 132.47(19) 1_565 .
O5 Tb2 O2 140.9(2) . .
O5 Tb2 O13 104.1(2) . 1_665
O5 Tb2 O6 71.3(2) . .
O5 Tb2 O6AA 76.6(2) . .
O5 Tb2 O7 93.9(2) . .
O5 Tb2 O15 144.7(2) . 1_565
O5 Tb2 O3 74.5(2) . .
O3 Tb2 O6 127.1(2) . .
O3 Tb2 O6AA 74.4(2) . .
C8 S1 C27 91.7(4) . .
C5 S2 C24 91.8(4) . .
C7 S3 C19 92.1(4) . .
C38 S4 C18 91.5(4) . .
C32 S5 C6 91.4(4) . .
C39 S6 C35 92.6(5) . .
C16 O11 Tb1 132.9(5) . .
C23 O2 Tb2 133.7(5) . .
C17 O13 Tb2 129.8(5) . 1_445
C28 O7 Tb2 143.0(5) . .
C36 O15 Tb2 128.5(5) . 1_545
C36 O16 Tb1 126.4(5) . 2_666
C23 O1 Tb1 165.0(6) . .
C16 O5 Tb2 171.3(6) 1_655 .
C28 O8 Tb1 145.2(5) . .
C2 O3 Tb2 133.1(6) . .
C17 O14 Tb1 168.0(6) . 1_545
O3 C2 C39 117.2(8) . .
O4 C2 O3 123.0(9) . .
O4 C2 C39 119.8(9) . .
C6 C3 C25 113.0(8) . .
C18 C5 S2 122.2(7) . .
C42 C5 S2 110.8(6) . .
C42 C5 C18 127.0(7) . .
C3 C6 S5 111.6(6) . .
C3 C6 C8 128.2(8) . .
C8 C6 S5 120.2(7) . .
C12 C7 S3 111.0(6) . .
C12 C7 C23 127.7(8) . .
C23 C7 S3 121.3(7) . .
C6 C8 S1 120.7(7) . .
C22 C8 S1 110.9(6) . .
C22 C8 C6 128.3(8) . .
C27 C10 C22 112.5(8) . .
C7 C12 C26 112.9(9) . .
O11 C16 O5 125.7(7) . 1_455
O11 C16 C27 117.1(7) . .
O5 C16 C27 117.1(8) 1_455 .
O13 C17 O14 124.4(7) . .
O13 C17 C32 117.5(7) . .
O14 C17 C32 118.0(7) . .
C5 C18 S4 118.7(6) . .
C33 C18 S4 110.9(6) . .
C33 C18 C5 130.5(8) . .
C19 C19 S3 121.0(10) 2_685 .
C26 C19 S3 110.7(6) . .
C26 C19 C19 128.3(11) . 2_685
C9 N21 C14 122.1(12) . .
C9 N21 C21 123.3(13) . .
C21 N21 C14 114.6(14) . .
C8 C22 C10 113.0(7) . .
O2 C23 O1 125.5(7) . .
O2 C23 C7 117.5(7) . .
O1 C23 C7 117.0(8) . .
C36 C24 S2 120.8(6) . .
C43 C24 S2 111.4(6) . .
C43 C24 C36 127.8(7) . .
C32 C25 C3 111.5(8) . .
C19 C26 C12 113.3(9) . .
C10 C27 S1 111.9(6) . .
C10 C27 C16 129.1(8) . .
C16 C27 S1 118.9(6) . .
O7 C28 O8 124.0(7) . .
O7 C28 C38 119.0(7) . .
O8 C28 C38 117.0(7) . .
C17 C32 S5 119.4(6) . .
C25 C32 S5 112.5(6) . .
C25 C32 C17 128.1(7) . .
C18 C33 C45 112.3(8) . .
C35 C35 S6 119.9(10) 2_785 .
C46 C35 S6 109.5(7) . .
C46 C35 C35 130.5(11) . 2_785
O15 C36 O16 123.0(7) . .
O15 C36 C24 118.7(7) . .
O16 C36 C24 118.2(7) . .
C28 C38 S4 118.1(6) . .
C45 C38 S4 111.7(6) . .
C45 C38 C28 130.2(7) . .
C2 C39 S6 119.9(7) . .
C41 C39 S6 111.1(7) . .
C41 C39 C2 128.3(9) . .
C39 C41 C46 112.4(9) . .
C5 C42 C43 113.6(8) . .
C24 C43 C42 112.5(8) . .
C38 C45 C33 113.6(8) . .
C35 C46 C41 114.3(9) . .
C9 O12 Tb1 125.4(7) . .
O12 C9 N21 127.8(11) . .

loop_
_geom_bond_atom_site_label_1
_geom_bond_atom_site_label_2
_geom_bond_distance
_geom_bond_site_symmetry_2
Tb1 O11 2.324(5) .
Tb1 O10 2.442(6) .
Tb1 O16 2.448(6) 2_666
Tb1 O1 2.262(6) .
Tb1 O8 2.298(6) .
Tb1 O14 2.279(6) 1_565
Tb1 O12 2.532(7) .
Tb1 O9 2.489(6) .
Tb2 O2 2.366(6) .
Tb2 O13 2.342(5) 1_665
Tb2 O6 2.484(6) .
Tb2 O6AA 2.461(6) .
Tb2 O7 2.314(6) .
Tb2 O15 2.427(6) 1_565
Tb2 O5 2.279(6) .
Tb2 O3 2.430(6) .
S1 C8 1.718(8) .
S1 C27 1.727(8) .
S2 C5 1.725(8) .
S2 C24 1.731(8) .
S3 C7 1.712(8) .
S3 C19 1.720(9) .
S4 C18 1.729(8) .
S4 C38 1.729(8) .
S5 C6 1.711(8) .
S5 C32 1.704(8) .
S6 C35 1.748(9) .
S6 C39 1.720(9) .
O11 C16 1.244(10) .
O2 C23 1.239(11) .
O13 Tb2 2.342(5) 1_445
O13 C17 1.248(10) .
O7 C28 1.249(10) .
O15 Tb2 2.427(6) 1_545
O15 C36 1.258(10) .
O16 Tb1 2.448(6) 2_666
O16 C36 1.269(9) .
O1 C23 1.242(10) .
O5 C16 1.249(10) 1_655
O8 C28 1.260(10) .
O3 C2 1.262(11) .
O14 Tb1 2.279(6) 1_545
O14 C17 1.250(10) .
O4 C2 1.238(12) .
C2 C39 1.466(12) .
C3 C6 1.383(12) .
C3 C25 1.395(11) .
C5 C18 1.444(11) .
C5 C42 1.376(12) .
C6 C8 1.457(11) .
C7 C12 1.378(13) .
C7 C23 1.481(10) .
C8 C22 1.384(13) .
C10 C22 1.409(11) .
C10 C27 1.362(12) .
C12 C26 1.390(12) .
C16 O5 1.249(10) 1_455
C16 C27 1.488(10) .
C17 C32 1.487(10) .
C18 C33 1.388(12) .
C19 C19 1.443(16) 2_685
C19 C26 1.375(13) .
N21 C9 1.304(15) .
N21 C14 1.473(19) .
N21 C21 1.469(19) .
C24 C36 1.471(10) .
C24 C43 1.372(11) .
C25 C32 1.389(12) .
C28 C38 1.488(10) .
C33 C45 1.407(11) .
C35 C35 1.455(19) 2_785
C35 C46 1.366(14) .
C38 C45 1.353(12) .
C39 C41 1.377(13) .
C41 C46 1.420(13) .
C42 C43 1.406(11) .
O12 C9 1.233(13) .
